data_1007266
loop_
_publ_author_name
'Tordjman, I'
'Durif, A'
'Cavero-Ghersi, C'

_publ_section_title
;
Structure cristalline du trimetaphosphate de sodiumpotassium: N A K P3
O9
;
_journal_coden_ASTM ACBCAR
_journal_name_full 'Acta Crystallographica B (24,1968-38,1982)'
_journal_page_first 2701
_journal_page_last 2704
_journal_paper_doi 10.1107/S0567740874007849
_journal_volume 30
_journal_year 1974
_chemical_formula_structural 'Na2 K (P3 O9)'
_chemical_formula_sum 'K Na2 O9 P3'
_chemical_name_systematic 'Disodium potassium cyclo-triphosphate'
_space_group_IT_number 2
_symmetry_cell_setting triclinic
_symmetry_Int_Tables_number 2
_symmetry_space_group_name_Hall '-P 1'
_symmetry_space_group_name_H-M 'P -1'
_cell_angle_alpha 110.07(2)
_cell_angle_beta 104.69(2)
_cell_angle_gamma 86.68(2)
_cell_formula_units_Z 2
_cell_length_a 6.886(2)
_cell_length_b 9.494(3)
_cell_length_c 6.797(2)
_cell_volume 403.5
_refine_ls_R_factor_all 0.018
_cod_database_code 1007266

loop_
_symmetry_equiv_pos_as_xyz
x,y,z
-x,-y,-z

loop_
_atom_site_label
_atom_site_type_symbol
_atom_site_symmetry_multiplicity
_atom_site_Wyckoff_symbol
_atom_site_fract_x
_atom_site_fract_y
_atom_site_fract_z
_atom_site_occupancy
_atom_site_attached_hydrogens
_atom_site_calc_flag
K1 K1+ 2 i 0.03083(8) 0.83467(5) 0.15703(8) 1. 0 d
Na1 Na1+ 2 i 0.42258(13) 0.83064(10) 0.76932(14) 1. 0 d
Na2 Na1+ 2 i 0.72064(14) 0.49042(10) 0.71917(15) 1. 0 d
P1 P5+ 2 i 0.24217(8) 0.47530(5) 0.75806(8) 1. 0 d
P2 P5+ 2 i 0.11632(7) 0.21607(5) 0.37491(8) 1. 0 d
P3 P5+ 2 i 0.45633(8) 0.19672(5) 0.71019(8) 1. 0 d
O1 O2- 2 i 0.36536(22) 0.54832(15) 0.66739(23) 1. 0 d
O2 O2- 2 i 0.14144(25) 0.56449(17) 0.92635(26) 1. 0 d
O3 O2- 2 i -0.07328(22) 0.12716(17) 0.26170(27) 1. 0 d
O4 O2- 2 i 0.23606(22) 0.25584(16) 0.24713(23) 1. 0 d
O5 O2- 2 i 0.50473(25) 0.10071(16) 0.84681(24) 1. 0 d
O6 O2- 2 i 0.07068(22) 0.36402(15) 0.56268(24) 1. 0 d
O7 O2- 2 i 0.37099(23) 0.35222(15) 0.84921(22) 1. 0 d
O8 O2- 2 i 0.25338(22) 0.12726(14) 0.52337(23) 1. 0 d
O9 O2- 2 i 0.60946(23) 0.23183(16) 0.61269(24) 1. 0 d

loop_
_atom_type_symbol
_atom_type_oxidation_number
K1+ 1.000
Na1+ 1.000
P5+ 5.000
O2- -2.000
